data_4079518
loop_
_publ_author_name
'Wong, Chin Min'
'Vuong, Khuong Q.'
'Gatus, Mark R. D.'
'Hua, Carol'
'Bhadbhade, Mohan'
'Messerle, Barbara A.'

_publ_section_title
;
 Catalyzed Tandem C--N/C--C Bond Formation for the Synthesis of Tricyclic
 Indoles using Ir(III) Pyrazolyl-1,2,3-Triazolyl Complexes
;
_journal_issue 21
_journal_name_full Organometallics
_journal_page_first 7500
_journal_paper_doi 10.1021/om300792b
_journal_volume 31
_journal_year 2012
_chemical_formula_sum 'C55 H37 B Cl F27 Ir N5 O'
_chemical_formula_weight 1535.36
_chemical_name_systematic
; 
 ? 
;
_space_group_IT_number 15
_symmetry_cell_setting monoclinic
_symmetry_space_group_name_Hall '-C 2yc'
_symmetry_space_group_name_H-M 'C 1 2/c 1'
_atom_sites_solution_hydrogens geom
_atom_sites_solution_primary direct
_atom_sites_solution_secondary difmap
_audit_creation_method SHELXL-97
_cell_angle_alpha 90.00
_cell_angle_beta 109.255(3)
_cell_angle_gamma 90.00
_cell_formula_units_Z 8
_cell_length_a 29.5110(16)
_cell_length_b 13.3179(7)
_cell_length_c 32.1453(17)
_cell_measurement_reflns_used 8284
_cell_measurement_temperature 170(2)
_cell_measurement_theta_max 23.849
_cell_measurement_theta_min 2.288
_cell_volume 11927.2(11)
_computing_cell_refinement '<i>APEX2 </i>(Bruker, 2007)'
_computing_data_collection '<i>APEX2 </i>(Bruker, 2007)'
_computing_data_reduction '<i>APEX2 </i>(Bruker, 2007)'
_computing_molecular_graphics '<i>SHELXTL-Plus</i> (Sheldrick, 2008)'
_computing_structure_refinement '<i>SHELXL-97</i> (Sheldrick, 2008)'
_computing_structure_solution '<i>SHELXS-97</i> (Sheldrick, 2008)'
_diffrn_ambient_temperature 170(2)
_diffrn_measured_fraction_theta_full 0.999
_diffrn_measured_fraction_theta_max 0.999
_diffrn_measurement_device_type 'Bruker kappa APEXII CCD Diffractometer'
_diffrn_measurement_method '\f scans, and \w scans with \k offsets'
_diffrn_radiation_monochromator graphite
_diffrn_radiation_source 'fine-focus sealed tube'
_diffrn_radiation_type MoK\a
_diffrn_radiation_wavelength 0.71073
_diffrn_reflns_av_R_equivalents 0.0527
_diffrn_reflns_av_sigmaI/netI 0.0588
_diffrn_reflns_limit_h_max 34
_diffrn_reflns_limit_h_min -35
_diffrn_reflns_limit_k_max 15
_diffrn_reflns_limit_k_min -14
_diffrn_reflns_limit_l_max 38
_diffrn_reflns_limit_l_min -38
_diffrn_reflns_number 40150
_diffrn_reflns_theta_full 25.00
_diffrn_reflns_theta_max 25.00
_diffrn_reflns_theta_min 2.57
_exptl_absorpt_coefficient_mu 2.412
_exptl_absorpt_correction_T_max 0.9013
_exptl_absorpt_correction_T_min 0.5133
_exptl_absorpt_correction_type multi-scan
_exptl_absorpt_process_details 'SADABS (Bruker, 2001)'
_exptl_crystal_colour yellow
_exptl_crystal_density_diffrn 1.710
_exptl_crystal_density_method 'not measured'
_exptl_crystal_description Plates
_exptl_crystal_F_000 6016
_exptl_crystal_size_max 0.32
_exptl_crystal_size_mid 0.10
_exptl_crystal_size_min 0.04
_refine_diff_density_max 2.643
_refine_diff_density_min -1.386
_refine_diff_density_rms 0.118
_refine_ls_extinction_method none
_refine_ls_goodness_of_fit_ref 1.011
_refine_ls_hydrogen_treatment constr
_refine_ls_matrix_type full
_refine_ls_number_parameters 870
_refine_ls_number_reflns 10497
_refine_ls_number_restraints 34
_refine_ls_restrained_S_all 1.010
_refine_ls_R_factor_all 0.0804
_refine_ls_R_factor_gt 0.0509
_refine_ls_shift/su_max 0.007
_refine_ls_shift/su_mean 0.000
_refine_ls_structure_factor_coef Fsqd
_refine_ls_weighting_details 'calc w=1/[\s^2^(Fo^2^)+(0.1000P)^2^+15.0000P] where P=(Fo^2^+2Fc^2^)/3'
_refine_ls_weighting_scheme calc
_refine_ls_wR_factor_gt 0.1341
_refine_ls_wR_factor_ref 0.1536
_reflns_number_gt 7764
_reflns_number_total 10497
_reflns_threshold_expression >2sigma(I)
_cod_data_source_file om300792b_si_003.cif
_cod_data_source_block chinmin4_c2byc
_cod_depositor_comments
;
The following automatic conversions were performed:

'_symmetry_cell_setting' value 'Monoclinic' changed to 'monoclinic'
according to /home/saulius/struct/CIF-dictionaries/cif_core.dic
dictionary named 'cif_core.dic' version 2.4.2 from
2011-04-26.

'_exptl_absorpt_correction_type' value 'Multi-scan'
changed to 'multi-scan' according to
/home/saulius/struct/CIF-dictionaries/cif_core.dic dictionary named
'cif_core.dic' version 2.4.2 from 2011-04-26.

Automatic conversion script
Id: cif_fix_values 1891 2012-01-12 08:04:46Z andrius 
;
_cod_original_sg_symbol_H-M 'C 2/c '
_cod_database_code 4079518

loop_
_symmetry_equiv_pos_as_xyz
'x, y, z'
'-x, y, -z+1/2'
'x+1/2, y+1/2, z'
'-x+1/2, y+1/2, -z+1/2'
'-x, -y, -z'
'x, -y, z-1/2'
'-x+1/2, -y+1/2, -z'
'x+1/2, -y+1/2, z-1/2'

loop_
_atom_site_label
_atom_site_type_symbol
_atom_site_fract_x
_atom_site_fract_y
_atom_site_fract_z
_atom_site_U_iso_or_equiv
_atom_site_adp_type
_atom_site_occupancy
_atom_site_symmetry_multiplicity
_atom_site_calc_flag
_atom_site_refinement_flags
_atom_site_disorder_assembly
_atom_site_disorder_group
Ir1 Ir 0.707075(10) 0.66025(2) 0.811750(8) 0.03116(12) Uani 1 1 d . . .
Cl1 Cl 0.75138(7) 0.76719(15) 0.77970(6) 0.0478(5) Uani 1 1 d . . .
N1 N 0.7608(2) 0.4648(4) 0.80625(17) 0.0318(13) Uani 1 1 d . . .
N2 N 0.7654(2) 0.5610(4) 0.82123(18) 0.0359(14) Uani 1 1 d . . .
C3 C 0.8126(3) 0.5781(6) 0.8358(3) 0.044(2) Uani 1 1 d . . .
H3 H 0.8268 0.6399 0.8483 0.053 Uiso 1 1 calc R . .
C4 C 0.8384(3) 0.4956(7) 0.8304(3) 0.047(2) Uani 1 1 d . . .
H4 H 0.8723 0.4895 0.8383 0.056 Uiso 1 1 calc R . .
C5 C 0.8046(3) 0.4248(6) 0.8112(2) 0.0424(19) Uani 1 1 d . . .
H5 H 0.8106 0.3591 0.8027 0.051 Uiso 1 1 calc R . .
C1A C 0.7132(2) 0.4221(5) 0.7857(2) 0.0313(15) Uani 1 1 d . . .
H1A1 H 0.6958 0.4205 0.8073 0.038 Uiso 1 1 calc R . .
H1A2 H 0.7161 0.3523 0.7762 0.038 Uiso 1 1 calc R . .
N1' N 0.64701(19) 0.5486(4) 0.68440(17) 0.0325(13) Uani 1 1 d . . .
N2' N 0.6576(2) 0.6264(5) 0.71322(18) 0.0341(14) Uani 1 1 d . . .
N3' N 0.6805(2) 0.5834(4) 0.75142(18) 0.0322(13) Uani 1 1 d . . .
C4' C 0.6863(2) 0.4833(5) 0.7473(2) 0.0279(15) Uani 1 1 d . . .
C5' C 0.6649(2) 0.4599(5) 0.7044(2) 0.0313(16) Uani 1 1 d . . .
H5' H 0.6628 0.3956 0.6911 0.038 Uiso 1 1 calc R . .
C6' C 0.6230(2) 0.5664(6) 0.6383(2) 0.0374(18) Uani 1 1 d . A .
C7' C 0.6323(3) 0.5073(7) 0.6081(2) 0.049(2) Uani 1 1 d . . .
H7' H 0.6555 0.4554 0.6174 0.058 Uiso 1 1 calc R . .
C8' C 0.6082(3) 0.5214(9) 0.5633(3) 0.066(3) Uani 1 1 d . A .
H8' H 0.6142 0.4788 0.5420 0.080 Uiso 1 1 calc R . .
C9' C 0.5756(4) 0.5980(9) 0.5507(3) 0.068(3) Uani 1 1 d D . .
C10' C 0.5664(4) 0.6565(9) 0.5808(4) 0.077(3) Uani 1 1 d . A .
H10' H 0.5430 0.7082 0.5713 0.092 Uiso 1 1 calc R . .
C11' C 0.5903(3) 0.6434(7) 0.6259(3) 0.054(2) Uani 1 1 d . . .
H11' H 0.5842 0.6860 0.6472 0.065 Uiso 1 1 calc R A .
C12P C 0.5489(7) 0.6278(15) 0.5041(5) 0.066(5) Uani 0.50 1 d PDU A 1
F1P F 0.5664(13) 0.576(2) 0.4775(13) 0.133(12) Uani 0.50 1 d PDU A 1
F2P F 0.5515(9) 0.7240(17) 0.4941(11) 0.113(7) Uani 0.50 1 d PDU A 1
F3P F 0.5024(7) 0.6058(13) 0.4917(5) 0.079(5) Uani 0.50 1 d PDU A 1
C12Q C 0.5511(10) 0.595(2) 0.5018(5) 0.118(14) Uani 0.50 1 d PDU A 2
F1Q F 0.5621(14) 0.675(2) 0.4865(13) 0.27(3) Uani 0.50 1 d PDU A 2
F2Q F 0.5562(19) 0.528(3) 0.4762(18) 0.204(19) Uani 0.50 1 d PDU A 2
F3Q F 0.5063(12) 0.601(3) 0.4928(13) 0.220(16) Uani 0.50 1 d PDU A 2
C1B C 0.6378(3) 0.6814(6) 0.8199(2) 0.0412(19) Uani 1 1 d . . .
C2B C 0.6673(2) 0.6135(6) 0.8533(2) 0.0329(16) Uani 1 1 d . . .
C3B C 0.7087(3) 0.6688(5) 0.8797(2) 0.0387(18) Uani 1 1 d . . .
C4B C 0.7056(3) 0.7657(6) 0.8614(3) 0.0449(19) Uani 1 1 d . . .
C5B C 0.6620(3) 0.7740(5) 0.8257(3) 0.0433(19) Uani 1 1 d . . .
C6B C 0.5914(3) 0.6547(7) 0.7869(3) 0.055(2) Uani 1 1 d . . .
H6B1 H 0.5653 0.6716 0.7983 0.082 Uiso 1 1 calc R . .
H6B2 H 0.5907 0.5825 0.7808 0.082 Uiso 1 1 calc R . .
H6B3 H 0.5872 0.6922 0.7597 0.082 Uiso 1 1 calc R . .
C7BC C 0.6531(3) 0.5084(6) 0.8630(3) 0.0434(19) Uani 1 1 d . . .
H7B1 H 0.6366 0.5124 0.8849 0.065 Uiso 1 1 calc R . .
H7B2 H 0.6820 0.4669 0.8747 0.065 Uiso 1 1 calc R . .
H7B3 H 0.6317 0.4782 0.8359 0.065 Uiso 1 1 calc R . .
C8B C 0.7481(3) 0.6283(7) 0.9187(3) 0.052(2) Uani 1 1 d . . .
H8B1 H 0.7769 0.6700 0.9242 0.078 Uiso 1 1 calc R . .
H8B2 H 0.7555 0.5592 0.9127 0.078 Uiso 1 1 calc R . .
H8B3 H 0.7378 0.6294 0.9447 0.078 Uiso 1 1 calc R . .
C9B C 0.7406(4) 0.8513(6) 0.8799(3) 0.070(3) Uani 1 1 d . . .
H9B1 H 0.7454 0.8893 0.8556 0.104 Uiso 1 1 calc R . .
H9B2 H 0.7714 0.8240 0.8987 0.104 Uiso 1 1 calc R . .
H9B3 H 0.7275 0.8959 0.8974 0.104 Uiso 1 1 calc R . .
C10B C 0.6438(4) 0.8681(7) 0.7988(3) 0.070(3) Uani 1 1 d . . .
H10A H 0.6401 0.9219 0.8182 0.105 Uiso 1 1 calc R . .
H10B H 0.6128 0.8542 0.7763 0.105 Uiso 1 1 calc R . .
H10C H 0.6669 0.8891 0.7844 0.105 Uiso 1 1 calc R . .
B1C B 0.5964(3) 0.1468(6) 0.8942(2) 0.0306(18) Uani 1 1 d . . .
C11C C 0.5839(2) 0.0263(5) 0.8921(2) 0.0317(16) Uani 1 1 d . . .
C12C C 0.5421(3) -0.0112(6) 0.8609(2) 0.0382(17) Uani 1 1 d . . .
H12C H 0.5203 0.0345 0.8418 0.046 Uiso 1 1 calc R . .
C13C C 0.5315(3) -0.1132(7) 0.8570(3) 0.049(2) Uani 1 1 d . . .
C14C C 0.5627(3) -0.1817(7) 0.8851(3) 0.056(2) Uani 1 1 d . . .
H14C H 0.5553 -0.2513 0.8832 0.067 Uiso 1 1 calc R . .
C15C C 0.6045(3) -0.1466(6) 0.9156(3) 0.048(2) Uani 1 1 d . . .
C16C C 0.6150(3) -0.0458(6) 0.9182(2) 0.0378(18) Uani 1 1 d . . .
H16C H 0.6447 -0.0241 0.9385 0.045 Uiso 1 1 calc R . .
C17C C 0.4866(4) -0.1480(8) 0.8243(4) 0.073(3) Uani 1 1 d . . .
C18C C 0.6366(4) -0.2168(7) 0.9469(3) 0.062(3) Uani 1 1 d . . .
F171 F 0.4754(4) -0.1015(9) 0.7866(3) 0.184(6) Uani 1 1 d . . .
F172 F 0.4843(2) -0.2433(6) 0.8157(3) 0.129(3) Uani 1 1 d . . .
F173 F 0.4484(2) -0.1316(6) 0.8361(3) 0.128(3) Uani 1 1 d . . .
F181 F 0.6330(3) -0.3117(5) 0.9338(2) 0.100(2) Uani 1 1 d . . .
F182 F 0.6318(3) -0.2156(6) 0.9864(2) 0.115(3) Uani 1 1 d . . .
F183 F 0.6836(2) -0.1962(5) 0.9556(2) 0.092(2) Uani 1 1 d . . .
C21B C 0.6310(2) 0.1805(5) 0.9421(2) 0.0234(14) Uani 1 1 d . . .
C22B C 0.6313(3) 0.1372(5) 0.9815(2) 0.0350(17) Uani 1 1 d . . .
H22C H 0.6124 0.0788 0.9801 0.042 Uiso 1 1 calc R . .
C23C C 0.6579(3) 0.1746(5) 1.0230(2) 0.0382(18) Uani 1 1 d . . .
C24C C 0.6839(3) 0.2596(6) 1.0270(2) 0.0390(18) Uani 1 1 d . . .
H24C H 0.7017 0.2848 1.0554 0.047 Uiso 1 1 calc R . .
C25C C 0.6844(3) 0.3098(6) 0.9892(2) 0.0376(18) Uani 1 1 d . . .
C26C C 0.6590(2) 0.2696(6) 0.9479(2) 0.0376(18) Uani 1 1 d . . .
H26C H 0.6606 0.3036 0.9224 0.045 Uiso 1 1 calc R . .
C27C C 0.6582(4) 0.1210(7) 1.0638(3) 0.053(2) Uani 1 1 d . . .
C28C C 0.7101(3) 0.4055(7) 0.9918(3) 0.053(2) Uani 1 1 d . . .
F271 F 0.6479(3) 0.0258(5) 1.05799(19) 0.111(3) Uani 1 1 d . . .
F272 F 0.6332(4) 0.1623(7) 1.0836(3) 0.181(6) Uani 1 1 d . . .
F273 F 0.7022(2) 0.1153(5) 1.09355(18) 0.0902(19) Uani 1 1 d . . .
F281 F 0.7463(2) 0.4186(5) 1.02925(18) 0.100(2) Uani 1 1 d . . .
F282 F 0.6832(2) 0.4849(4) 0.9841(3) 0.103(2) Uani 1 1 d . . .
F283 F 0.7329(2) 0.4120(4) 0.96210(19) 0.0776(16) Uani 1 1 d . . .
C31C C 0.6210(2) 0.1602(5) 0.8554(2) 0.0280(15) Uani 1 1 d . . .
C32C C 0.6698(2) 0.1445(5) 0.8635(2) 0.0268(15) Uani 1 1 d . . .
H32C H 0.6900 0.1322 0.8929 0.032 Uiso 1 1 calc R . .
C33C C 0.6898(2) 0.1462(5) 0.8299(2) 0.0279(15) Uani 1 1 d . . .
C34C C 0.6621(3) 0.1635(5) 0.7869(2) 0.0332(16) Uani 1 1 d . . .
H34C H 0.6758 0.1632 0.7640 0.040 Uiso 1 1 calc R . .
C35C C 0.6134(2) 0.1815(6) 0.7779(2) 0.0379(18) Uani 1 1 d . B .
C36C C 0.5933(2) 0.1793(5) 0.8116(2) 0.0333(17) Uani 1 1 d . . .
H36C H 0.5599 0.1912 0.8045 0.040 Uiso 1 1 calc R . .
C37C C 0.7420(2) 0.1294(5) 0.8399(2) 0.0323(16) Uani 1 1 d . . .
C38C C 0.5835(3) 0.2022(6) 0.7321(3) 0.056(2) Uani 1 1 d DU . .
F371 F 0.76381(14) 0.0911(3) 0.87968(14) 0.0462(11) Uani 1 1 d . . .
F372 F 0.75085(16) 0.0644(4) 0.81131(16) 0.0608(14) Uani 1 1 d . . .
F373 F 0.76603(15) 0.2137(4) 0.83791(18) 0.0608(14) Uani 1 1 d . . .
F381 F 0.5381(4) 0.1805(15) 0.7217(4) 0.047(3) Uiso 0.40 1 d PDU B 1
F382 F 0.5851(9) 0.3006(11) 0.7261(6) 0.095(5) Uiso 0.40 1 d PDU B 1
F383 F 0.5976(6) 0.1647(16) 0.7007(4) 0.069(4) Uiso 0.40 1 d PDU B 1
F384 F 0.5377(4) 0.2312(18) 0.7266(4) 0.031(3) Uiso 0.30 1 d PDU B 2
F385 F 0.6041(6) 0.2701(17) 0.7115(6) 0.055(5) Uiso 0.30 1 d PDU B 2
F386 F 0.5790(8) 0.1159(12) 0.7065(5) 0.054(4) Uiso 0.30 1 d PDU B 2
F387 F 0.5551(9) 0.2815(16) 0.7305(6) 0.067(5) Uiso 0.30 1 d PDU B 3
F388 F 0.6077(4) 0.2209(17) 0.7047(4) 0.025(3) Uiso 0.30 1 d PDU B 3
F389 F 0.5533(10) 0.1266(18) 0.7148(8) 0.090(7) Uiso 0.30 1 d PDU B 3
C41C C 0.5480(2) 0.2175(5) 0.8853(2) 0.0296(15) Uani 1 1 d . . .
C42C C 0.5457(2) 0.3120(5) 0.8672(2) 0.0312(16) Uani 1 1 d . . .
H42C H 0.5708 0.3337 0.8570 0.037 Uiso 1 1 calc R . .
C43C C 0.5070(3) 0.3770(6) 0.8634(2) 0.0412(18) Uani 1 1 d . . .
C44C C 0.4703(3) 0.3477(6) 0.8773(3) 0.044(2) Uani 1 1 d . . .
H44C H 0.4443 0.3919 0.8748 0.052 Uiso 1 1 calc R . .
C45C C 0.4713(2) 0.2537(6) 0.8951(2) 0.0387(19) Uani 1 1 d . . .
C46C C 0.5102(3) 0.1884(6) 0.8988(2) 0.0357(17) Uani 1 1 d . . .
H46C H 0.5103 0.1233 0.9109 0.043 Uiso 1 1 calc R . .
C47C C 0.5058(3) 0.4764(7) 0.8417(4) 0.063(3) Uani 1 1 d . . .
C48C C 0.4314(3) 0.2194(8) 0.9101(3) 0.056(2) Uani 1 1 d . . .
F471 F 0.5290(3) 0.5461(5) 0.8691(3) 0.129(3) Uani 1 1 d . . .
F472 F 0.5256(3) 0.4757(5) 0.8099(3) 0.104(2) Uani 1 1 d . . .
F473 F 0.4621(2) 0.5109(4) 0.8217(2) 0.0871(19) Uani 1 1 d . . .
F481 F 0.38967(19) 0.2656(5) 0.8879(3) 0.103(2) Uani 1 1 d . . .
F482 F 0.4209(2) 0.1233(5) 0.9023(2) 0.0848(19) Uani 1 1 d . . .
F483 F 0.4382(3) 0.2346(8) 0.9507(2) 0.153(4) Uani 1 1 d . . .
O1X O 0.4931(4) 0.0569(6) 0.0364(3) 0.128(4) Uani 1 1 d . . .

loop_
_atom_site_aniso_label
_atom_site_aniso_U_11
_atom_site_aniso_U_22
_atom_site_aniso_U_33
_atom_site_aniso_U_23
_atom_site_aniso_U_13
_atom_site_aniso_U_12
Ir1 0.03566(18) 0.02725(18) 0.03097(16) 0.00216(12) 0.01154(11) -0.00332(12)
Cl1 0.0548(12) 0.0408(12) 0.0499(11) 0.0092(9) 0.0202(9) -0.0123(9)
N1 0.033(3) 0.033(4) 0.027(3) -0.001(2) 0.008(2) 0.002(3)
N2 0.046(4) 0.029(4) 0.035(3) -0.001(3) 0.016(3) -0.004(3)
C3 0.030(4) 0.047(5) 0.050(5) -0.003(4) 0.005(3) -0.010(4)
C4 0.025(4) 0.062(6) 0.048(4) 0.008(4) 0.004(3) 0.000(4)
C5 0.037(4) 0.048(5) 0.039(4) 0.003(4) 0.008(3) 0.014(4)
C1A 0.033(4) 0.031(4) 0.034(4) -0.001(3) 0.016(3) -0.001(3)
N1' 0.025(3) 0.041(4) 0.030(3) 0.005(3) 0.006(2) -0.001(3)
N2' 0.029(3) 0.041(4) 0.031(3) 0.003(3) 0.008(2) -0.001(3)
N3' 0.032(3) 0.033(4) 0.033(3) 0.007(3) 0.013(3) 0.001(3)
C4' 0.028(4) 0.028(4) 0.030(3) 0.002(3) 0.013(3) -0.002(3)
C5' 0.026(4) 0.029(4) 0.038(4) 0.002(3) 0.009(3) -0.004(3)
C6' 0.029(4) 0.046(5) 0.032(4) 0.002(3) 0.003(3) -0.010(3)
C7' 0.035(4) 0.068(6) 0.039(4) 0.003(4) 0.007(3) -0.017(4)
C8' 0.054(6) 0.104(9) 0.035(4) 0.003(5) 0.006(4) -0.029(6)
C9' 0.057(6) 0.087(8) 0.043(5) 0.025(5) -0.007(5) -0.029(6)
C10' 0.053(6) 0.086(9) 0.072(7) 0.040(6) -0.004(5) 0.002(5)
C11' 0.047(5) 0.056(6) 0.052(5) 0.019(4) 0.007(4) 0.003(4)
C12P 0.061(11) 0.081(12) 0.046(14) 0.042(9) 0.006(11) -0.023(12)
F1P 0.14(2) 0.21(3) 0.028(9) 0.003(19) 0.004(15) 0.02(3)
F2P 0.127(12) 0.097(12) 0.066(11) 0.054(10) -0.036(9) -0.077(9)
F3P 0.067(9) 0.085(12) 0.045(8) 0.036(7) -0.036(7) -0.047(8)
C12Q 0.092(17) 0.15(3) 0.08(3) 0.044(14) -0.03(2) -0.08(2)
F1Q 0.33(4) 0.28(4) 0.09(3) 0.11(3) -0.11(3) -0.25(4)
F2Q 0.21(3) 0.29(4) 0.052(12) 0.00(3) -0.029(15) -0.01(3)
F3Q 0.096(18) 0.27(4) 0.23(4) 0.09(3) -0.03(2) -0.005(19)
C1B 0.036(4) 0.054(6) 0.034(4) 0.009(3) 0.012(3) 0.010(4)
C2B 0.034(4) 0.038(4) 0.032(4) 0.003(3) 0.018(3) 0.000(3)
C3B 0.052(5) 0.035(5) 0.032(4) 0.000(3) 0.017(3) 0.008(3)
C4B 0.062(5) 0.032(5) 0.048(5) -0.003(4) 0.028(4) -0.003(4)
C5B 0.059(5) 0.016(4) 0.056(5) 0.006(3) 0.019(4) 0.010(3)
C6B 0.039(5) 0.070(7) 0.055(5) 0.012(4) 0.016(4) 0.005(4)
C7BC 0.054(5) 0.036(5) 0.049(4) 0.004(4) 0.029(4) -0.008(4)
C8B 0.061(6) 0.054(6) 0.036(4) 0.002(4) 0.008(4) -0.005(4)
C9B 0.107(9) 0.038(6) 0.067(6) -0.010(4) 0.034(6) -0.020(5)
C10B 0.097(8) 0.038(6) 0.078(7) 0.020(5) 0.033(6) 0.026(5)
B1C 0.033(4) 0.036(5) 0.023(4) 0.003(3) 0.009(3) 0.005(3)
C11C 0.031(4) 0.034(4) 0.035(4) -0.002(3) 0.017(3) 0.002(3)
C12C 0.038(4) 0.038(5) 0.040(4) -0.006(3) 0.015(3) -0.005(3)
C13C 0.046(5) 0.052(6) 0.054(5) -0.018(4) 0.023(4) -0.014(4)
C14C 0.072(6) 0.041(6) 0.066(6) -0.006(4) 0.038(5) -0.008(4)
C15C 0.054(5) 0.051(6) 0.045(4) -0.006(4) 0.023(4) 0.005(4)
C16C 0.039(4) 0.040(5) 0.036(4) -0.007(3) 0.015(3) 0.003(3)
C17C 0.069(7) 0.055(7) 0.090(8) -0.018(6) 0.020(6) -0.024(5)
C18C 0.086(8) 0.051(7) 0.063(6) -0.003(5) 0.040(5) 0.009(5)
F171 0.168(9) 0.213(11) 0.099(6) 0.032(7) -0.052(6) -0.136(8)
F172 0.086(5) 0.078(5) 0.183(8) -0.055(5) -0.008(5) -0.019(4)
F173 0.060(4) 0.114(6) 0.193(9) -0.060(6) 0.019(5) -0.009(4)
F181 0.150(7) 0.045(4) 0.107(5) 0.012(3) 0.046(5) 0.036(4)
F182 0.169(7) 0.117(6) 0.076(4) 0.046(4) 0.066(5) 0.083(5)
F183 0.082(5) 0.076(4) 0.112(5) 0.026(4) 0.025(4) 0.034(4)
C21B 0.018(3) 0.025(4) 0.028(3) 0.012(3) 0.009(3) 0.012(3)
C22B 0.033(4) 0.035(5) 0.036(4) -0.002(3) 0.010(3) -0.003(3)
C23C 0.050(5) 0.034(5) 0.030(4) 0.004(3) 0.013(3) 0.003(3)
C24C 0.045(4) 0.036(5) 0.027(4) 0.001(3) -0.001(3) 0.003(3)
C25C 0.039(4) 0.035(4) 0.031(4) 0.001(3) 0.001(3) -0.003(3)
C26C 0.035(4) 0.047(5) 0.025(3) 0.001(3) 0.003(3) 0.007(3)
C27C 0.077(7) 0.050(6) 0.033(4) 0.000(4) 0.018(4) -0.008(5)
C28C 0.061(6) 0.047(6) 0.041(5) 0.003(4) 0.004(4) -0.014(4)
F271 0.181(7) 0.086(5) 0.052(3) 0.027(3) 0.018(4) -0.039(5)
F272 0.254(11) 0.227(11) 0.134(7) 0.139(7) 0.160(8) 0.179(9)
F273 0.097(5) 0.115(5) 0.046(3) 0.028(3) 0.007(3) 0.005(4)
F281 0.111(5) 0.097(5) 0.056(3) 0.011(3) -0.023(3) -0.061(4)
F282 0.087(4) 0.031(3) 0.182(7) -0.008(4) 0.031(5) -0.003(3)
F283 0.086(4) 0.066(4) 0.078(4) 0.006(3) 0.025(3) -0.026(3)
C31C 0.028(4) 0.029(4) 0.024(3) -0.005(3) 0.006(3) -0.003(3)
C32C 0.023(3) 0.032(4) 0.022(3) 0.001(3) 0.003(3) 0.004(3)
C33C 0.028(4) 0.024(4) 0.031(3) 0.002(3) 0.008(3) 0.003(3)
C34C 0.036(4) 0.039(4) 0.027(3) -0.005(3) 0.014(3) -0.008(3)
C35C 0.028(4) 0.053(5) 0.030(4) 0.002(3) 0.007(3) 0.005(3)
C36C 0.023(4) 0.048(5) 0.025(3) -0.005(3) 0.003(3) 0.002(3)
C37C 0.028(4) 0.034(4) 0.036(4) -0.002(3) 0.011(3) 0.003(3)
C38C 0.054(6) 0.073(7) 0.041(5) 0.011(4) 0.018(4) 0.008(5)
F371 0.028(2) 0.059(3) 0.049(3) 0.010(2) 0.0092(19) 0.015(2)
F372 0.040(3) 0.082(4) 0.066(3) -0.025(3) 0.025(2) 0.009(2)
F373 0.036(3) 0.047(3) 0.094(4) 0.018(3) 0.014(2) -0.013(2)
C41C 0.029(4) 0.035(4) 0.023(3) -0.003(3) 0.007(3) 0.005(3)
C42C 0.022(3) 0.033(4) 0.036(4) -0.005(3) 0.008(3) 0.002(3)
C43C 0.036(4) 0.044(5) 0.040(4) -0.007(4) 0.007(3) 0.004(4)
C44C 0.026(4) 0.051(6) 0.055(5) -0.021(4) 0.015(3) -0.005(3)
C45C 0.020(4) 0.054(6) 0.040(4) -0.017(4) 0.008(3) -0.009(3)
C46C 0.032(4) 0.039(5) 0.032(4) -0.011(3) 0.006(3) -0.006(3)
C47C 0.039(5) 0.050(6) 0.103(8) 0.010(6) 0.028(5) 0.012(4)
C48C 0.044(5) 0.061(7) 0.071(6) -0.016(5) 0.028(5) -0.015(5)
F471 0.147(7) 0.034(4) 0.151(7) 0.003(4) -0.022(5) -0.013(4)
F472 0.108(5) 0.080(5) 0.153(6) 0.056(4) 0.082(5) 0.041(4)
F473 0.058(3) 0.074(4) 0.127(5) 0.038(4) 0.027(3) 0.032(3)
F481 0.040(3) 0.075(5) 0.201(8) 0.011(4) 0.050(4) 0.004(3)
F482 0.059(4) 0.066(4) 0.146(6) 0.003(4) 0.056(4) -0.012(3)
F483 0.132(7) 0.268(12) 0.101(5) -0.085(6) 0.094(5) -0.123(7)
O1X 0.216(11) 0.056(5) 0.142(8) 0.031(5) 0.102(8) 0.013(6)

loop_
_atom_type_symbol
_atom_type_description
_atom_type_scat_dispersion_real
_atom_type_scat_dispersion_imag
_atom_type_scat_source
C C 0.0033 0.0016 'International Tables Vol C Tables 4.2.6.8 and 6.1.1.4'
H H 0.0000 0.0000 'International Tables Vol C Tables 4.2.6.8 and 6.1.1.4'
B B 0.0013 0.0007 'International Tables Vol C Tables 4.2.6.8 and 6.1.1.4'
N N 0.0061 0.0033 'International Tables Vol C Tables 4.2.6.8 and 6.1.1.4'
F F 0.0171 0.0103 'International Tables Vol C Tables 4.2.6.8 and 6.1.1.4'
Cl Cl 0.1484 0.1585 'International Tables Vol C Tables 4.2.6.8 and 6.1.1.4'
Ir Ir -1.4442 7.9887 'International Tables Vol C Tables 4.2.6.8 and 6.1.1.4'
O O 0.0106 0.0060 'International Tables Vol C Tables 4.2.6.8 and 6.1.1.4'

loop_
_geom_angle_atom_site_label_1
_geom_angle_atom_site_label_2
_geom_angle_atom_site_label_3
_geom_angle
N3' Ir1 N2 82.3(2)
N3' Ir1 C4B 156.3(3)
N2 Ir1 C4B 121.3(3)
N3' Ir1 C2B 108.7(2)
N2 Ir1 C2B 108.4(2)
C4B Ir1 C2B 64.8(3)
N3' Ir1 C5B 117.7(3)
N2 Ir1 C5B 159.8(3)
C4B Ir1 C5B 38.6(3)
C2B Ir1 C5B 64.7(3)
N3' Ir1 C1B 95.5(3)
N2 Ir1 C1B 145.3(3)
C4B Ir1 C1B 64.6(3)
C2B Ir1 C1B 39.5(3)
C5B Ir1 C1B 38.0(3)
N3' Ir1 C3B 146.2(3)
N2 Ir1 C3B 98.1(2)
C4B Ir1 C3B 38.1(3)
C2B Ir1 C3B 39.0(3)
C5B Ir1 C3B 64.3(3)
C1B Ir1 C3B 65.2(3)
N3' Ir1 Cl1 89.01(16)
N2 Ir1 Cl1 84.23(17)
C4B Ir1 Cl1 94.5(2)
C2B Ir1 Cl1 159.2(2)
C5B Ir1 Cl1 97.7(2)
C1B Ir1 Cl1 130.5(2)
C3B Ir1 Cl1 124.7(2)
C5 N1 N2 110.5(6)
C5 N1 C1A 129.7(6)
N2 N1 C1A 119.7(5)
C3 N2 N1 104.8(6)
C3 N2 Ir1 130.6(5)
N1 N2 Ir1 123.9(4)
N2 C3 C4 112.0(7)
N2 C3 H3 124.0
C4 C3 H3 124.0
C5 C4 C3 104.9(7)
C5 C4 H4 127.6
C3 C4 H4 127.6
N1 C5 C4 107.9(7)
N1 C5 H5 126.1
C4 C5 H5 126.1
N1 C1A C4' 109.7(6)
N1 C1A H1A1 109.7
C4' C1A H1A1 109.7
N1 C1A H1A2 109.7
C4' C1A H1A2 109.7
H1A1 C1A H1A2 108.2
N2' N1' C5' 111.9(5)
N2' N1' C6' 120.2(6)
C5' N1' C6' 127.7(6)
N3' N2' N1' 103.7(6)
N2' N3' C4' 112.2(6)
N2' N3' Ir1 124.6(5)
C4' N3' Ir1 123.2(4)
C5' C4' N3' 107.2(6)
C5' C4' C1A 132.0(7)
N3' C4' C1A 120.8(6)
C4' C5' N1' 105.0(6)
C4' C5' H5' 127.5
N1' C5' H5' 127.5
C7' C6' C11' 121.1(7)
C7' C6' N1' 120.0(7)
C11' C6' N1' 118.9(7)
C6' C7' C8' 120.8(9)
C6' C7' H7' 119.6
C8' C7' H7' 119.6
C9' C8' C7' 118.3(10)
C9' C8' H8' 120.8
C7' C8' H8' 120.8
C10' C9' C8' 120.8(9)
C10' C9' C12P 113.7(13)
C8' C9' C12P 125.4(13)
C10' C9' C12Q 129.1(16)
C8' C9' C12Q 109.7(16)
C12P C9' C12Q 17.4(17)
C9' C10' C11' 121.5(10)
C9' C10' H10' 119.3
C11' C10' H10' 119.3
C6' C11' C10' 117.4(9)
C6' C11' H11' 121.3
C10' C11' H11' 121.3
F2P C12P F3P 106.1(12)
F2P C12P F1P 106.2(13)
F3P C12P F1P 106.0(13)
F2P C12P C9' 116(2)
F3P C12P C9' 113.0(13)
F1P C12P C9' 109(2)
F2Q C12Q F1Q 104.1(16)
F2Q C12Q F3Q 103.9(16)
F1Q C12Q F3Q 103.9(16)
F2Q C12Q C9' 126(4)
F1Q C12Q C9' 107(3)
F3Q C12Q C9' 110(3)
C5B C1B C2B 107.1(7)
C5B C1B C6B 128.2(7)
C2B C1B C6B 124.8(7)
C5B C1B Ir1 70.8(4)
C2B C1B Ir1 69.3(4)
C6B C1B Ir1 124.9(6)
C3B C2B C1B 107.7(6)
C3B C2B C7BC 125.9(6)
C1B C2B C7BC 125.8(7)
C3B C2B Ir1 71.7(4)
C1B C2B Ir1 71.2(4)
C7BC C2B Ir1 129.8(5)
C4B C3B C2B 107.3(7)
C4B C3B C8B 127.1(7)
C2B C3B C8B 125.6(7)
C4B C3B Ir1 69.6(4)
C2B C3B Ir1 69.3(4)
C8B C3B Ir1 125.1(6)
C3B C4B C5B 109.0(7)
C3B C4B C9B 125.6(8)
C5B C4B C9B 125.1(8)
C3B C4B Ir1 72.2(4)
C5B C4B Ir1 71.5(4)
C9B C4B Ir1 127.4(6)
C1B C5B C4B 108.9(6)
C1B C5B C10B 125.5(8)
C4B C5B C10B 125.5(8)
C1B C5B Ir1 71.3(4)
C4B C5B Ir1 69.9(4)
C10B C5B Ir1 126.0(6)
C1B C6B H6B1 109.5
C1B C6B H6B2 109.5
H6B1 C6B H6B2 109.5
C1B C6B H6B3 109.5
H6B1 C6B H6B3 109.5
H6B2 C6B H6B3 109.5
C2B C7BC H7B1 109.5
C2B C7BC H7B2 109.5
H7B1 C7BC H7B2 109.5
C2B C7BC H7B3 109.5
H7B1 C7BC H7B3 109.5
H7B2 C7BC H7B3 109.5
C3B C8B H8B1 109.5
C3B C8B H8B2 109.5
H8B1 C8B H8B2 109.5
C3B C8B H8B3 109.5
H8B1 C8B H8B3 109.5
H8B2 C8B H8B3 109.5
C4B C9B H9B1 109.5
C4B C9B H9B2 109.5
H9B1 C9B H9B2 109.5
C4B C9B H9B3 109.5
H9B1 C9B H9B3 109.5
H9B2 C9B H9B3 109.5
C5B C10B H10A 109.5
C5B C10B H10B 109.5
H10A C10B H10B 109.5
C5B C10B H10C 109.5
H10A C10B H10C 109.5
H10B C10B H10C 109.5
C21B B1C C11C 112.1(5)
C21B B1C C31C 113.4(6)
C11C B1C C31C 102.9(5)
C21B B1C C41C 104.4(5)
C11C B1C C41C 112.3(6)
C31C B1C C41C 112.1(5)
C12C C11C C16C 115.7(7)
C12C C11C B1C 120.7(6)
C16C C11C B1C 123.4(6)
C13C C12C C11C 122.2(7)
C13C C12C H12C 118.9
C11C C12C H12C 118.9
C12C C13C C14C 119.9(8)
C12C C13C C17C 119.8(9)
C14C C13C C17C 120.3(9)
C15C C14C C13C 118.9(8)
C15C C14C H14C 120.5
C13C C14C H14C 120.5
C16C C15C C14C 120.2(8)
C16C C15C C18C 120.0(8)
C14C C15C C18C 119.7(9)
C15C C16C C11C 122.9(7)
C15C C16C H16C 118.5
C11C C16C H16C 118.5
F172 C17C F171 106.8(11)
F172 C17C F173 103.5(9)
F171 C17C F173 102.2(12)
F172 C17C C13C 115.6(10)
F171 C17C C13C 114.1(9)
F173 C17C C13C 113.2(10)
F182 C18C F181 107.1(8)
F182 C18C F183 103.0(9)
F181 C18C F183 103.2(8)
F182 C18C C15C 113.6(8)
F181 C18C C15C 115.2(9)
F183 C18C C15C 113.6(8)
C22B C21B C26C 113.5(6)
C22B C21B B1C 124.7(6)
C26C C21B B1C 121.1(6)
C21B C22B C23C 123.8(7)
C21B C22B H22C 118.1
C23C C22B H22C 118.1
C24C C23C C22B 120.8(7)
C24C C23C C27C 118.6(7)
C22B C23C C27C 120.6(7)
C23C C24C C25C 119.3(7)
C23C C24C H24C 120.4
C25C C24C H24C 120.4
C24C C25C C26C 119.3(7)
C24C C25C C28C 121.3(7)
C26C C25C C28C 119.4(7)
C25C C26C C21B 123.3(7)
C25C C26C H26C 118.3
C21B C26C H26C 118.3
F272 C27C F271 110.6(10)
F272 C27C F273 104.9(8)
F271 C27C F273 100.0(8)
F272 C27C C23C 113.9(8)
F271 C27C C23C 114.0(7)
F273 C27C C23C 112.3(8)
F282 C28C F281 108.9(8)
F282 C28C F283 103.4(7)
F281 C28C F283 101.2(7)
F282 C28C C25C 115.0(8)
F281 C28C C25C 114.2(7)
F283 C28C C25C 112.7(7)
C32C C31C C36C 116.2(6)
C32C C31C B1C 121.8(6)
C36C C31C B1C 121.8(6)
C33C C32C C31C 121.9(6)
C33C C32C H32C 119.1
C31C C32C H32C 119.1
C34C C33C C32C 121.3(6)
C34C C33C C37C 118.4(6)
C32C C33C C37C 120.3(6)
C33C C34C C35C 118.0(6)
C33C C34C H34C 121.0
C35C C34C H34C 121.0
C34C C35C C36C 120.7(6)
C34C C35C C38C 118.6(6)
C36C C35C C38C 120.7(6)
C35C C36C C31C 121.9(6)
C35C C36C H36C 119.1
C31C C36C H36C 119.1
F371 C37C F373 105.8(5)
F371 C37C F372 105.5(6)
F373 C37C F372 106.2(6)
F371 C37C C33C 114.0(6)
F373 C37C C33C 113.1(6)
F372 C37C C33C 111.7(6)
F381 C38C F383 106.1(11)
F381 C38C F382 105.4(12)
F383 C38C F382 103.2(13)
F381 C38C F388 127.2(10)
F383 C38C F388 35.3(8)
F382 C38C F388 70.5(11)
F381 C38C F387 65.7(12)
F383 C38C F387 128.6(12)
F382 C38C F387 42.9(11)
F388 C38C F387 107.0(13)
F381 C38C F389 40.4(12)
F383 C38C F389 74.3(14)
F382 C38C F389 137.1(15)
F388 C38C F389 107.1(15)
F387 C38C F389 104.8(16)
F381 C38C F384 30.2(7)
F383 C38C F384 124.2(11)
F382 C38C F384 77.4(12)
F388 C38C F384 126.2(10)
F387 C38C F384 35.8(9)
F389 C38C F384 70.3(15)
F381 C38C F385 127.1(11)
F383 C38C F385 65.0(11)
F382 C38C F385 40.4(10)
F388 C38C F385 30.4(9)
F387 C38C F385 80.3(14)
F389 C38C F385 129.3(15)
F384 C38C F385 109.2(13)
F381 C38C F386 77.0(11)
F383 C38C F386 39.1(9)
F382 C38C F386 136.8(13)
F388 C38C F386 74.3(11)
F387 C38C F386 133.8(13)
F389 C38C F386 38.1(12)
F384 C38C F386 105.1(13)
F385 C38C F386 103.2(13)
F381 C38C C35C 116.3(8)
F383 C38C C35C 117.4(9)
F382 C38C C35C 107.0(10)
F388 C38C C35C 114.9(8)
F387 C38C C35C 110.4(10)
F389 C38C C35C 111.9(12)
F384 C38C C35C 115.2(8)
F385 C38C C35C 113.0(9)
F386 C38C C35C 110.1(9)
C42C C41C C46C 117.0(6)
C42C C41C B1C 120.9(6)
C46C C41C B1C 121.8(6)
C41C C42C C43C 121.7(7)
C41C C42C H42C 119.1
C43C C42C H42C 119.1
C44C C43C C42C 120.5(8)
C44C C43C C47C 120.7(7)
C42C C43C C47C 118.7(7)
C43C C44C C45C 119.3(7)
C43C C44C H44C 120.3
C45C C44C H44C 120.3
C44C C45C C46C 120.1(7)
C44C C45C C48C 120.4(7)
C46C C45C C48C 119.5(8)
C41C C46C C45C 121.3(7)
C41C C46C H46C 119.4
C45C C46C H46C 119.4
F471 C47C F473 107.0(8)
F471 C47C F472 105.0(9)
F473 C47C F472 103.5(9)
F471 C47C C43C 112.9(9)
F473 C47C C43C 113.8(8)
F472 C47C C43C 113.8(8)
F483 C48C F482 107.2(9)
F483 C48C F481 106.1(9)
F482 C48C F481 103.0(7)
F483 C48C C45C 114.4(7)
F482 C48C C45C 113.5(7)
F481 C48C C45C 111.8(8)

loop_
_geom_bond_atom_site_label_1
_geom_bond_atom_site_label_2
_geom_bond_distance
Ir1 N3' 2.102(6)
Ir1 N2 2.111(6)
Ir1 C4B 2.138(8)
Ir1 C2B 2.140(6)
Ir1 C5B 2.158(7)
Ir1 C1B 2.165(8)
Ir1 C3B 2.172(7)
Ir1 Cl1 2.3848(19)
N1 C5 1.357(9)
N1 N2 1.360(8)
N1 C1A 1.456(8)
N2 C3 1.335(9)
C3 C4 1.379(11)
C3 H3 0.9500
C4 C5 1.364(11)
C4 H4 0.9500
C5 H5 0.9500
C1A C4' 1.475(9)
C1A H1A1 0.9900
C1A H1A2 0.9900
N1' N2' 1.356(8)
N1' C5' 1.366(9)
N1' C6' 1.435(8)
N2' N3' 1.321(7)
N3' C4' 1.356(9)
C4' C5' 1.349(9)
C5' H5' 0.9500
C6' C7' 1.347(11)
C6' C11' 1.374(11)
C7' C8' 1.392(11)
C7' H7' 0.9500
C8' C9' 1.368(15)
C8' H8' 0.9500
C9' C10' 1.339(16)
C9' C12P 1.500(16)
C9' C12Q 1.501(16)
C10' C11' 1.399(13)
C10' H10' 0.9500
C11' H11' 0.9500
C12P F2P 1.329(13)
C12P F3P 1.330(13)
C12P F1P 1.329(13)
C12Q F2Q 1.26(2)
C12Q F1Q 1.26(2)
C12Q F3Q 1.26(2)
C1B C5B 1.406(11)
C1B C2B 1.453(10)
C1B C6B 1.473(11)
C2B C3B 1.439(10)
C2B C7BC 1.524(10)
C3B C4B 1.409(10)
C3B C8B 1.500(11)
C4B C5B 1.420(11)
C4B C9B 1.521(12)
C5B C10B 1.517(11)
C6B H6B1 0.9800
C6B H6B2 0.9800
C6B H6B3 0.9800
C7BC H7B1 0.9800
C7BC H7B2 0.9800
C7BC H7B3 0.9800
C8B H8B1 0.9800
C8B H8B2 0.9800
C8B H8B3 0.9800
C9B H9B1 0.9800
C9B H9B2 0.9800
C9B H9B3 0.9800
C10B H10A 0.9800
C10B H10B 0.9800
C10B H10C 0.9800
B1C C21B 1.605(10)
B1C C11C 1.644(11)
B1C C31C 1.648(10)
B1C C41C 1.654(10)
C11C C12C 1.399(10)
C11C C16C 1.400(10)
C12C C13C 1.390(11)
C12C H12C 0.9500
C13C C14C 1.395(13)
C13C C17C 1.470(13)
C14C C15C 1.380(13)
C14C H14C 0.9500
C15C C16C 1.374(11)
C15C C18C 1.466(13)
C16C H16C 0.9500
C17C F172 1.296(11)
C17C F171 1.302(14)
C17C F173 1.321(13)
C18C F182 1.325(10)
C18C F181 1.326(11)
C18C F183 1.350(12)
C21B C22B 1.389(9)
C21B C26C 1.423(10)
C22B C23C 1.398(10)
C22B H22C 0.9500
C23C C24C 1.349(10)
C23C C27C 1.490(11)
C24C C25C 1.393(10)
C24C H24C 0.9500
C25C C26C 1.398(9)
C25C C28C 1.472(11)
C26C H26C 0.9500
C27C F272 1.251(11)
C27C F271 1.302(10)
C27C F273 1.338(10)
C28C F282 1.296(10)
C28C F281 1.332(9)
C28C F283 1.339(10)
C31C C32C 1.393(9)
C31C C36C 1.398(9)
C32C C33C 1.392(9)
C32C H32C 0.9500
C33C C34C 1.373(9)
C33C C37C 1.483(9)
C34C C35C 1.389(10)
C34C H34C 0.9500
C35C C36C 1.394(10)
C35C C38C 1.473(10)
C36C H36C 0.9500
C37C F371 1.329(8)
C37C F373 1.342(8)
C37C F372 1.350(8)
C38C F381 1.301(10)
C38C F383 1.310(11)
C38C F382 1.327(11)
C38C F388 1.329(11)
C38C F387 1.338(12)
C38C F389 1.338(12)
C38C F384 1.358(11)
C38C F385 1.375(11)
C38C F386 1.393(11)
C41C C42C 1.378(10)
C41C C46C 1.382(10)
C42C C43C 1.405(10)
C42C H42C 0.9500
C43C C44C 1.357(11)
C43C C47C 1.492(12)
C44C C45C 1.373(11)
C44C H44C 0.9500
C45C C46C 1.413(10)
C45C C48C 1.483(11)
C46C H46C 0.9500
C47C F471 1.308(12)
C47C F473 1.319(10)
C47C F472 1.333(11)
C48C F483 1.270(10)
C48C F482 1.321(11)
C48C F481 1.351(11)

loop_
_geom_torsion_atom_site_label_1
_geom_torsion_atom_site_label_2
_geom_torsion_atom_site_label_3
_geom_torsion_atom_site_label_4
_geom_torsion
C5 N1 N2 C3 -0.7(7)
C1A N1 N2 C3 -176.9(6)
C5 N1 N2 Ir1 170.5(5)
C1A N1 N2 Ir1 -5.8(8)
N3' Ir1 N2 C3 133.8(7)
C4B Ir1 N2 C3 -47.8(7)
C2B Ir1 N2 C3 -119.0(7)
C5B Ir1 N2 C3 -52.5(11)
C1B Ir1 N2 C3 -137.6(7)
C3B Ir1 N2 C3 -80.3(7)
Cl1 Ir1 N2 C3 44.0(6)
N3' Ir1 N2 N1 -34.9(5)
C4B Ir1 N2 N1 143.5(5)
C2B Ir1 N2 N1 72.2(5)
C5B Ir1 N2 N1 138.7(7)
C1B Ir1 N2 N1 53.6(7)
C3B Ir1 N2 N1 111.0(5)
Cl1 Ir1 N2 N1 -124.7(5)
N1 N2 C3 C4 0.1(8)
Ir1 N2 C3 C4 -170.2(5)
N2 C3 C4 C5 0.5(9)
N2 N1 C5 C4 1.0(8)
C1A N1 C5 C4 176.8(6)
C3 C4 C5 N1 -0.9(9)
C5 N1 C1A C4' -117.0(8)
N2 N1 C1A C4' 58.4(7)
C5' N1' N2' N3' -2.5(7)
C6' N1' N2' N3' -177.9(6)
N1' N2' N3' C4' 2.6(7)
N1' N2' N3' Ir1 -179.2(4)
N2 Ir1 N3' N2' -139.9(5)
C4B Ir1 N3' N2' 43.5(9)
C2B Ir1 N3' N2' 113.2(5)
C5B Ir1 N3' N2' 42.6(6)
C1B Ir1 N3' N2' 75.0(5)
C3B Ir1 N3' N2' 127.0(6)
Cl1 Ir1 N3' N2' -55.6(5)
N2 Ir1 N3' C4' 38.2(5)
C4B Ir1 N3' C4' -138.4(7)
C2B Ir1 N3' C4' -68.7(6)
C5B Ir1 N3' C4' -139.3(5)
C1B Ir1 N3' C4' -106.9(5)
C3B Ir1 N3' C4' -54.9(7)
Cl1 Ir1 N3' C4' 122.5(5)
N2' N3' C4' C5' -1.7(7)
Ir1 N3' C4' C5' 180.0(4)
N2' N3' C4' C1A 176.8(6)
Ir1 N3' C4' C1A -1.5(8)
N1 C1A C4' C5' 123.3(8)
N1 C1A C4' N3' -54.8(8)
N3' C4' C5' N1' 0.1(7)
C1A C4' C5' N1' -178.2(7)
N2' N1' C5' C4' 1.5(7)
C6' N1' C5' C4' 176.5(6)
N2' N1' C6' C7' 147.6(7)
C5' N1' C6' C7' -27.0(11)
N2' N1' C6' C11' -33.3(10)
C5' N1' C6' C11' 152.1(7)
C11' C6' C7' C8' -1.3(12)
N1' C6' C7' C8' 177.9(7)
C6' C7' C8' C9' 1.3(13)
C7' C8' C9' C10' -1.5(14)
C7' C8' C9' C12P 175.9(11)
C7' C8' C9' C12Q -175.5(13)
C8' C9' C10' C11' 1.6(16)
C12P C9' C10' C11' -176.1(11)
C12Q C9' C10' C11' 174.3(16)
C7' C6' C11' C10' 1.3(12)
N1' C6' C11' C10' -177.9(7)
C9' C10' C11' C6' -1.4(14)
C10' C9' C12P F2P 50.3(18)
C8' C9' C12P F2P -127.2(14)
C12Q C9' C12P F2P -155(7)
C10' C9' C12P F3P -72.7(17)
C8' C9' C12P F3P 109.7(15)
C12Q C9' C12P F3P 82(7)
C10' C9' C12P F1P 169.9(14)
C8' C9' C12P F1P -7.6(16)
C12Q C9' C12P F1P -36(6)
C10' C9' C12Q F2Q -168(3)
C8' C9' C12Q F2Q 6(3)
C12P C9' C12Q F2Q 162(7)
C10' C9' C12Q F1Q 70(3)
C8' C9' C12Q F1Q -116(2)
C12P C9' C12Q F1Q 40(6)
C10' C9' C12Q F3Q -42(3)
C8' C9' C12Q F3Q 131(2)
C12P C9' C12Q F3Q -73(6)
N3' Ir1 C1B C5B -129.5(4)
N2 Ir1 C1B C5B 146.0(5)
C4B Ir1 C1B C5B 37.1(4)
C2B Ir1 C1B C5B 117.6(6)
C3B Ir1 C1B C5B 79.4(5)
Cl1 Ir1 C1B C5B -36.1(5)
N3' Ir1 C1B C2B 112.9(4)
N2 Ir1 C1B C2B 28.4(7)
C4B Ir1 C1B C2B -80.6(5)
C5B Ir1 C1B C2B -117.6(6)
C3B Ir1 C1B C2B -38.2(4)
Cl1 Ir1 C1B C2B -153.7(3)
N3' Ir1 C1B C6B -5.8(7)
N2 Ir1 C1B C6B -90.3(7)
C4B Ir1 C1B C6B 160.7(8)
C2B Ir1 C1B C6B -118.7(9)
C5B Ir1 C1B C6B 123.7(8)
C3B Ir1 C1B C6B -157.0(8)
Cl1 Ir1 C1B C6B 87.6(7)
C5B C1B C2B C3B 1.8(8)
C6B C1B C2B C3B -178.3(7)
Ir1 C1B C2B C3B 62.8(5)
C5B C1B C2B C7BC 172.9(7)
C6B C1B C2B C7BC -7.2(12)
Ir1 C1B C2B C7BC -126.0(7)
C5B C1B C2B Ir1 -61.1(5)
C6B C1B C2B Ir1 118.9(8)
N3' Ir1 C2B C3B 167.8(4)
N2 Ir1 C2B C3B 79.8(4)
C4B Ir1 C2B C3B -36.8(4)
C5B Ir1 C2B C3B -79.7(5)
C1B Ir1 C2B C3B -116.8(6)
Cl1 Ir1 C2B C3B -45.5(8)
N3' Ir1 C2B C1B -75.5(5)
N2 Ir1 C2B C1B -163.4(4)
C4B Ir1 C2B C1B 79.9(5)
C5B Ir1 C2B C1B 37.1(5)
C3B Ir1 C2B C1B 116.8(6)
Cl1 Ir1 C2B C1B 71.3(7)
N3' Ir1 C2B C7BC 45.9(7)
N2 Ir1 C2B C7BC -42.0(7)
C4B Ir1 C2B C7BC -158.7(7)
C5B Ir1 C2B C7BC 158.5(7)
C1B Ir1 C2B C7BC 121.4(9)
C3B Ir1 C2B C7BC -121.9(8)
Cl1 Ir1 C2B C7BC -167.3(4)
C1B C2B C3B C4B -3.0(8)
C7BC C2B C3B C4B -174.1(7)
Ir1 C2B C3B C4B 59.5(5)
C1B C2B C3B C8B 178.4(7)
C7BC C2B C3B C8B 7.3(12)
Ir1 C2B C3B C8B -119.1(8)
C1B C2B C3B Ir1 -62.5(5)
C7BC C2B C3B Ir1 126.4(7)
N3' Ir1 C3B C4B -139.7(5)
N2 Ir1 C3B C4B 132.0(5)
C2B Ir1 C3B C4B -118.6(7)
C5B Ir1 C3B C4B -37.7(5)
C1B Ir1 C3B C4B -79.9(5)
Cl1 Ir1 C3B C4B 43.4(5)
N3' Ir1 C3B C2B -21.1(7)
N2 Ir1 C3B C2B -109.4(4)
C4B Ir1 C3B C2B 118.6(7)
C5B Ir1 C3B C2B 80.9(5)
C1B Ir1 C3B C2B 38.7(4)
Cl1 Ir1 C3B C2B 162.0(3)
N3' Ir1 C3B C8B 98.6(8)
N2 Ir1 C3B C8B 10.3(7)
C4B Ir1 C3B C8B -121.7(9)
C2B Ir1 C3B C8B 119.7(8)
C5B Ir1 C3B C8B -159.4(8)
C1B Ir1 C3B C8B 158.4(8)
Cl1 Ir1 C3B C8B -78.3(7)
C2B C3B C4B C5B 3.1(9)
C8B C3B C4B C5B -178.3(8)
Ir1 C3B C4B C5B 62.4(6)
C2B C3B C4B C9B 177.0(8)
C8B C3B C4B C9B -4.4(13)
Ir1 C3B C4B C9B -123.6(9)
C2B C3B C4B Ir1 -59.3(5)
C8B C3B C4B Ir1 119.3(8)
N3' Ir1 C4B C3B 116.6(7)
N2 Ir1 C4B C3B -59.5(5)
C2B Ir1 C4B C3B 37.6(5)
C5B Ir1 C4B C3B 117.9(7)
C1B Ir1 C4B C3B 81.4(5)
Cl1 Ir1 C4B C3B -145.5(4)
N3' Ir1 C4B C5B -1.3(9)
N2 Ir1 C4B C5B -177.4(4)
C2B Ir1 C4B C5B -80.3(5)
C1B Ir1 C4B C5B -36.4(4)
C3B Ir1 C4B C5B -117.9(7)
Cl1 Ir1 C4B C5B 96.6(4)
N3' Ir1 C4B C9B -121.8(9)
N2 Ir1 C4B C9B 62.1(8)
C2B Ir1 C4B C9B 159.2(9)
C5B Ir1 C4B C9B -120.5(10)
C1B Ir1 C4B C9B -157.0(9)
C3B Ir1 C4B C9B 121.6(10)
Cl1 Ir1 C4B C9B -23.9(8)
C2B C1B C5B C4B 0.1(9)
C6B C1B C5B C4B -179.8(8)
Ir1 C1B C5B C4B -60.0(6)
C2B C1B C5B C10B -178.5(8)
C6B C1B C5B C10B 1.6(14)
Ir1 C1B C5B C10B 121.4(9)
C2B C1B C5B Ir1 60.2(5)
C6B C1B C5B Ir1 -119.8(8)
C3B C4B C5B C1B -2.0(9)
C9B C4B C5B C1B -176.0(8)
Ir1 C4B C5B C1B 60.9(6)
C3B C4B C5B C10B 176.6(8)
C9B C4B C5B C10B 2.6(14)
Ir1 C4B C5B C10B -120.5(9)
C3B C4B C5B Ir1 -62.9(5)
C9B C4B C5B Ir1 123.1(8)
N3' Ir1 C5B C1B 60.2(5)
N2 Ir1 C5B C1B -112.7(8)
C4B Ir1 C5B C1B -119.2(6)
C2B Ir1 C5B C1B -38.5(4)
C3B Ir1 C5B C1B -81.9(5)
Cl1 Ir1 C5B C1B 153.1(4)
N3' Ir1 C5B C4B 179.4(4)
N2 Ir1 C5B C4B 6.5(10)
C2B Ir1 C5B C4B 80.7(5)
C1B Ir1 C5B C4B 119.2(6)
C3B Ir1 C5B C4B 37.3(5)
Cl1 Ir1 C5B C4B -87.7(4)
N3' Ir1 C5B C10B -60.6(8)
N2 Ir1 C5B C10B 126.5(9)
C4B Ir1 C5B C10B 120.0(10)
C2B Ir1 C5B C10B -159.3(9)
C1B Ir1 C5B C10B -120.8(10)
C3B Ir1 C5B C10B 157.3(9)
Cl1 Ir1 C5B C10B 32.3(8)
C21B B1C C11C C12C 155.7(6)
C31C B1C C11C C12C -82.2(7)
C41C B1C C11C C12C 38.6(8)
C21B B1C C11C C16C -29.3(9)
C31C B1C C11C C16C 92.8(7)
C41C B1C C11C C16C -146.4(6)
C16C C11C C12C C13C 1.9(10)
B1C C11C C12C C13C 177.2(7)
C11C C12C C13C C14C 0.8(12)
C11C C12C C13C C17C 178.8(8)
C12C C13C C14C C15C -1.7(12)
C17C C13C C14C C15C -179.7(9)
C13C C14C C15C C16C -0.1(12)
C13C C14C C15C C18C 177.0(8)
C14C C15C C16C C11C 2.9(12)
C18C C15C C16C C11C -174.1(7)
C12C C11C C16C C15C -3.8(10)
B1C C11C C16C C15C -179.0(7)
C12C C13C C17C F172 165.0(10)
C14C C13C C17C F172 -17.0(15)
C12C C13C C17C F171 40.5(15)
C14C C13C C17C F171 -141.5(11)
C12C C13C C17C F173 -75.9(12)
C14C C13C C17C F173 102.1(11)
C16C C15C C18C F182 77.2(12)
C14C C15C C18C F182 -99.8(11)
C16C C15C C18C F181 -158.8(8)
C14C C15C C18C F181 24.2(13)
C16C C15C C18C F183 -40.1(11)
C14C C15C C18C F183 142.9(9)
C11C B1C C21B C22B -31.8(9)
C31C B1C C21B C22B -147.8(6)
C41C B1C C21B C22B 90.0(8)
C11C B1C C21B C26C 158.6(6)
C31C B1C C21B C26C 42.7(8)
C41C B1C C21B C26C -79.6(7)
C26C C21B C22B C23C -2.4(10)
B1C C21B C22B C23C -172.6(7)
C21B C22B C23C C24C 2.7(12)
C21B C22B C23C C27C -177.0(7)
C22B C23C C24C C25C -0.5(12)
C27C C23C C24C C25C 179.3(8)
C23C C24C C25C C26C -1.8(12)
C23C C24C C25C C28C 176.8(8)
C24C C25C C26C C21B 2.0(11)
C28C C25C C26C C21B -176.6(7)
C22B C21B C26C C25C 0.0(10)
B1C C21B C26C C25C 170.6(7)
C24C C23C C27C F272 75.7(12)
C22B C23C C27C F272 -104.6(11)
C24C C23C C27C F271 -156.2(8)
C22B C23C C27C F271 23.6(12)
C24C C23C C27C F273 -43.4(11)
C22B C23C C27C F273 136.3(8)
C24C C25C C28C F282 -101.6(9)
C26C C25C C28C F282 76.9(11)
C24C C25C C28C F281 25.4(13)
C26C C25C C28C F281 -156.0(8)
C24C C25C C28C F283 140.2(8)
C26C C25C C28C F283 -41.2(11)
C21B B1C C31C C32C 34.9(9)
C11C B1C C31C C32C -86.4(7)
C41C B1C C31C C32C 152.8(6)
C21B B1C C31C C36C -150.8(6)
C11C B1C C31C C36C 87.9(7)
C41C B1C C31C C36C -32.9(9)
C36C C31C C32C C33C -1.0(10)
B1C C31C C32C C33C 173.7(6)
C31C C32C C33C C34C 0.0(10)
C31C C32C C33C C37C 179.8(6)
C32C C33C C34C C35C 1.3(10)
C37C C33C C34C C35C -178.5(6)
C33C C34C C35C C36C -1.6(11)
C33C C34C C35C C38C 178.8(7)
C34C C35C C36C C31C 0.7(11)
C38C C35C C36C C31C -179.8(7)
C32C C31C C36C C35C 0.6(10)
B1C C31C C36C C35C -174.0(7)
C34C C33C C37C F371 -165.4(6)
C32C C33C C37C F371 14.8(9)
C34C C33C C37C F373 73.7(8)
C32C C33C C37C F373 -106.1(7)
C34C C33C C37C F372 -45.9(9)
C32C C33C C37C F372 134.2(7)
C34C C35C C38C F381 154.2(12)
C36C C35C C38C F381 -25.4(15)
C34C C35C C38C F383 26.9(16)
C36C C35C C38C F383 -152.7(13)
C34C C35C C38C F382 -88.4(14)
C36C C35C C38C F382 92.0(15)
C34C C35C C38C F388 -12.5(15)
C36C C35C C38C F388 167.9(12)
C34C C35C C38C F387 -133.7(15)
C36C C35C C38C F387 46.7(17)
C34C C35C C38C F389 110.0(18)
C36C C35C C38C F389 -69.6(19)
C34C C35C C38C F384 -172.3(13)
C36C C35C C38C F384 8.2(16)
C34C C35C C38C F385 -45.8(16)
C36C C35C C38C F385 134.6(15)
C34C C35C C38C F386 69.1(14)
C36C C35C C38C F386 -110.5(13)
C21B B1C C41C C42C 86.5(7)
C11C B1C C41C C42C -151.8(6)
C31C B1C C41C C42C -36.6(8)
C21B B1C C41C C46C -87.9(7)
C11C B1C C41C C46C 33.7(8)
C31C B1C C41C C46C 149.0(6)
C46C C41C C42C C43C 1.2(10)
B1C C41C C42C C43C -173.6(6)
C41C C42C C43C C44C -0.5(11)
C41C C42C C43C C47C -177.4(7)
C42C C43C C44C C45C -0.2(11)
C47C C43C C44C C45C 176.7(8)
C43C C44C C45C C46C 0.1(11)
C43C C44C C45C C48C -179.3(7)
C42C C41C C46C C45C -1.2(9)
B1C C41C C46C C45C 173.4(6)
C44C C45C C46C C41C 0.6(10)
C48C C45C C46C C41C -180.0(7)
C44C C43C C47C F471 95.7(10)
C42C C43C C47C F471 -87.3(10)
C44C C43C C47C F473 -26.4(13)
C42C C43C C47C F473 150.5(8)
C44C C43C C47C F472 -144.7(8)
C42C C43C C47C F472 32.2(11)
C44C C45C C48C F483 -93.6(11)
C46C C45C C48C F483 87.0(11)
C44C C45C C48C F482 143.0(8)
C46C C45C C48C F482 -36.4(11)
C44C C45C C48C F481 27.0(11)
C46C C45C C48C F481 -152.4(7)
